data_7205323
loop_
_publ_author_name
'Braga, Dario'
'D'Agostino, Simone'
'Grepioni, Fabrizia'

_publ_section_title
;
 Surprising robustness of a unit cell: isomorphism in caesium
 18-crown[6] complexes with aromatic polycarboxylate anions
;
_journal_issue 5
_journal_name_full CrystEngComm
_journal_page_first 1366
_journal_paper_doi 10.1039/c0ce00363h
_journal_volume 13
_journal_year 2011
_chemical_formula_sum 'C20 H28 Br Cs O10'
_chemical_formula_weight 641.23
_chemical_name_common 'CROWN ETHER COMPLEX'
_chemical_name_systematic
;
?
;
_space_group_IT_number 19
_symmetry_cell_setting orthorhombic
_symmetry_space_group_name_Hall 'P 2ac 2ab'
_symmetry_space_group_name_H-M 'P 21 21 21'
_atom_sites_solution_hydrogens geom
_atom_sites_solution_primary direct
_atom_sites_solution_secondary difmap
_audit_creation_method SHELXL-97
_cell_angle_alpha 90.00
_cell_angle_beta 90.00
_cell_angle_gamma 90.00
_cell_formula_units_Z 4
_cell_length_a 8.2041(2)
_cell_length_b 15.3854(4)
_cell_length_c 19.3495(6)
_cell_measurement_reflns_used 8411
_cell_measurement_temperature 293(2)
_cell_measurement_theta_max 30.7991
_cell_measurement_theta_min 2.4818
_cell_volume 2442.36(12)
_computing_cell_refinement
;
CrysAlis RED, Oxford Diffraction Ltd.,
Version 1.171.32.15 (release 10-01-2008 CrysAlis171 .NET)
(compiled Jan 10 2008,16:37:18)
;
_computing_data_collection
;
CrysAlis CCD, Oxford Diffraction Ltd.,
Version 1.171.32.15 (release 10-01-2008 CrysAlis171 .NET)
(compiled Jan 10 2008,16:37:18)
;
_computing_data_reduction
;
CrysAlis RED, Oxford Diffraction Ltd.,
Version 1.171.32.15 (release 10-01-2008 CrysAlis171 .NET)
(compiled Jan 10 2008,16:37:18)
;
_computing_structure_refinement 'SHELXL-97 (Sheldrick, 2008)'
_computing_structure_solution 'SHELXS-97 (Sheldrick, 2008)'
_diffrn_ambient_temperature 293(2)
_diffrn_measured_fraction_theta_full 0.999
_diffrn_measured_fraction_theta_max 0.908
_diffrn_measurement_details
;
1 omega 0.00 92.00 1.0000 20.0200
omega____ theta____ kappa____ phi______ frames
- 22.1869 50.0000 100.0000 92

2 omega -17.00 15.00 1.0000 20.0200
omega____ theta____ kappa____ phi______ frames
- 22.1869 -50.0000 134.0000 32

3 omega 34.00 74.00 1.0000 20.0200
omega____ theta____ kappa____ phi______ frames
- 22.1869 179.0000 120.0000 40

4 omega -8.00 69.00 1.0000 20.0200
omega____ theta____ kappa____ phi______ frames
- 22.1869 77.0000 -120.0000 77

5 omega -48.00 2.00 1.0000 20.0200
omega____ theta____ kappa____ phi______ frames
- 22.1869 -50.0000 134.0000 50

;
_diffrn_measurement_device '92mm CCD camera (sapphire) on \k-goniostat'
_diffrn_measurement_device_type 'Xcalibur S'
_diffrn_measurement_method 'omega scan'
_diffrn_radiation_monochromator graphite
_diffrn_radiation_source 'Enhance (Mo) X-ray Source'
_diffrn_radiation_type MoK\a
_diffrn_radiation_wavelength 0.71073
_diffrn_reflns_av_R_equivalents 0.0290
_diffrn_reflns_av_sigmaI/netI 0.0477
_diffrn_reflns_limit_h_max 11
_diffrn_reflns_limit_h_min -10
_diffrn_reflns_limit_k_max 21
_diffrn_reflns_limit_k_min -20
_diffrn_reflns_limit_l_max 25
_diffrn_reflns_limit_l_min -27
_diffrn_reflns_number 15842
_diffrn_reflns_theta_full 25.00
_diffrn_reflns_theta_max 30.84
_diffrn_reflns_theta_min 2.49
_exptl_absorpt_coefficient_mu 3.202
_exptl_absorpt_correction_T_max 1.00000
_exptl_absorpt_correction_T_min 0.27410
_exptl_absorpt_correction_type multi-scan
_exptl_absorpt_process_details
;
CrysAlisPro, Oxford Diffraction Ltd.,
Version 1.171.33.34d (release 27-02-2009 CrysAlis171 .NET)
(compiled Feb 27 2009,15:38:38)
Empirical absorption correction using spherical harmonics,
implemented in SCALE3 ABSPACK scaling algorithm.
;
_exptl_crystal_colour colourless
_exptl_crystal_density_diffrn 1.744
_exptl_crystal_density_method 'not measured'
_exptl_crystal_description prism
_exptl_crystal_F_000 1272
_exptl_crystal_size_max 0.1
_exptl_crystal_size_mid 0.083
_exptl_crystal_size_min 0.080
_refine_diff_density_max 2.409
_refine_diff_density_min -0.922
_refine_diff_density_rms 0.126
_refine_ls_abs_structure_details 'Flack H D (1983), Acta Cryst. A39, 876-881'
_refine_ls_abs_structure_Flack 0.05(2)
_refine_ls_extinction_method none
_refine_ls_goodness_of_fit_ref 1.028
_refine_ls_hydrogen_treatment riding
_refine_ls_matrix_type full
_refine_ls_number_parameters 289
_refine_ls_number_reflns 6528
_refine_ls_number_restraints 0
_refine_ls_restrained_S_all 1.028
_refine_ls_R_factor_all 0.0633
_refine_ls_R_factor_gt 0.0479
_refine_ls_shift/su_max 0.005
_refine_ls_shift/su_mean 0.001
_refine_ls_structure_factor_coef Fsqd
_refine_ls_weighting_details 'calc w=1/[\s^2^(Fo^2^)+(0.0764P)^2^+0.0000P] where P=(Fo^2^+2Fc^2^)/3'
_refine_ls_weighting_scheme calc
_refine_ls_wR_factor_gt 0.1189
_refine_ls_wR_factor_ref 0.1238
_reflns_number_gt 5218
_reflns_number_total 6528
_reflns_threshold_expression >2sigma(I)
_cod_data_source_file C0CE00363H.TXT
_cod_data_source_block 5briso_1
_cod_depositor_comments
;
The following automatic conversions were performed:
'_symmetry_cell_setting' value 'ORTHORHOMBIC' changed to 'orthorhombic'
according to '/home/saulius/struct/CIF-dictionaries/cif_core.dic'
dictionary named 'cif_core.dic' version 2.4.1 from 2010-06-29.

Automatic conversion script
Id: cif_fix_enum 1555 2011-01-17 13:19:09Z saulius 
;
_cod_original_sg_symbol_H-M P212121
_cod_database_code 7205323

loop_
_symmetry_equiv_pos_as_xyz
'x, y, z'
'-x+1/2, -y, z+1/2'
'-x, y+1/2, -z+1/2'
'x+1/2, -y+1/2, -z'

loop_
_atom_site_label
_atom_site_type_symbol
_atom_site_fract_x
_atom_site_fract_y
_atom_site_fract_z
_atom_site_U_iso_or_equiv
_atom_site_adp_type
_atom_site_occupancy
_atom_site_symmetry_multiplicity
_atom_site_calc_flag
_atom_site_refinement_flags
_atom_site_disorder_assembly
_atom_site_disorder_group
Cs1 Cs 0.11236(4) 0.66474(2) 0.901661(18) 0.03519(10) Uani 1 1 d . . .
O1 O -0.0081(6) 0.7797(3) 1.0346(3) 0.0525(12) Uani 1 1 d . . .
O2 O 0.0171(6) 0.8630(3) 0.9020(4) 0.0622(14) Uani 1 1 d . . .
O3 O -0.1202(8) 0.7624(3) 0.7935(2) 0.0596(12) Uani 1 1 d . . .
O4 O -0.1275(7) 0.5779(4) 0.7989(3) 0.0655(14) Uani 1 1 d . . .
O5 O -0.1293(7) 0.5019(3) 0.9358(3) 0.0582(13) Uani 1 1 d . . .
O6 O 0.0127(6) 0.5952(3) 1.0464(2) 0.0527(12) Uani 1 1 d . . .
C1 C -0.0123(9) 0.6494(5) 1.1036(4) 0.060(2) Uani 1 1 d . . .
H1A H 0.0349 0.6235 1.1447 0.072 Uiso 1 1 calc R . .
H1B H -0.1280 0.6578 1.1115 0.072 Uiso 1 1 calc R . .
C2 C 0.0679(9) 0.7344(6) 1.0885(4) 0.065(2) Uani 1 1 d . . .
H2A H 0.0662 0.7700 1.1298 0.078 Uiso 1 1 calc R . .
H2B H 0.1809 0.7241 1.0763 0.078 Uiso 1 1 calc R . .
C3 C 0.0640(10) 0.8621(5) 1.0221(5) 0.072(3) Uani 1 1 d . . .
H3A H 0.1784 0.8547 1.0109 0.087 Uiso 1 1 calc R . .
H3B H 0.0564 0.8977 1.0634 0.087 Uiso 1 1 calc R . .
C4 C -0.0224(11) 0.9070(5) 0.9628(5) 0.067(2) Uani 1 1 d . . .
H4A H -0.1394 0.9059 0.9701 0.080 Uiso 1 1 calc R . .
H4B H 0.0122 0.9672 0.9597 0.080 Uiso 1 1 calc R . .
C5 C -0.0520(13) 0.8973(6) 0.8442(7) 0.093(4) Uani 1 1 d . . .
H5A H -0.0024 0.9533 0.8347 0.112 Uiso 1 1 calc R . .
H5B H -0.1672 0.9070 0.8527 0.112 Uiso 1 1 calc R . .
C6 C -0.0335(10) 0.8409(6) 0.7830(5) 0.083(3) Uani 1 1 d . . .
H6A H -0.0753 0.8704 0.7424 0.100 Uiso 1 1 calc R . .
H6B H 0.0809 0.8283 0.7754 0.100 Uiso 1 1 calc R . .
C7 C -0.1105(12) 0.7112(7) 0.7345(4) 0.079(3) Uani 1 1 d . . .
H7A H 0.0022 0.6966 0.7248 0.095 Uiso 1 1 calc R . .
H7B H -0.1548 0.7421 0.6951 0.095 Uiso 1 1 calc R . .
C8 C -0.2103(10) 0.6276(8) 0.7483(4) 0.080(3) Uani 1 1 d . . .
H8A H -0.3185 0.6425 0.7647 0.096 Uiso 1 1 calc R . .
H8B H -0.2213 0.5943 0.7060 0.096 Uiso 1 1 calc R . .
C9 C -0.2143(9) 0.5039(6) 0.8197(5) 0.065(2) Uani 1 1 d . . .
H9A H -0.2330 0.4664 0.7802 0.078 Uiso 1 1 calc R . .
H9B H -0.3193 0.5210 0.8382 0.078 Uiso 1 1 calc R . .
C10 C -0.1246(11) 0.4577(4) 0.8712(5) 0.067(2) Uani 1 1 d . . .
H10A H -0.1703 0.3999 0.8766 0.081 Uiso 1 1 calc R . .
H10B H -0.0122 0.4515 0.8563 0.081 Uiso 1 1 calc R . .
C11 C -0.0474(10) 0.4600(4) 0.9902(5) 0.063(2) Uani 1 1 d . . .
H11A H 0.0668 0.4529 0.9785 0.076 Uiso 1 1 calc R . .
H11B H -0.0940 0.4028 0.9976 0.076 Uiso 1 1 calc R . .
C12 C -0.0622(11) 0.5109(5) 1.0523(5) 0.069(2) Uani 1 1 d . . .
H12A H -0.0118 0.4796 1.0903 0.082 Uiso 1 1 calc R . .
H12B H -0.1767 0.5182 1.0633 0.082 Uiso 1 1 calc R . .
O7 O 0.3058(7) 0.5032(3) 0.8737(3) 0.0664(15) Uani 1 1 d . . .
O8 O 0.3636(7) 0.4634(2) 0.7639(2) 0.0502(12) Uani 1 1 d . . .
O9 O 0.6551(7) 0.1904(3) 0.7198(3) 0.0606(14) Uani 1 1 d . . .
O10 O 0.6713(7) 0.0944(3) 0.8062(3) 0.0576(13) Uani 1 1 d . . .
H10O H 0.6991 0.0608 0.7755 0.086 Uiso 1 1 calc R . .
Br1 Br 0.60425(16) 0.27882(6) 1.04445(4) 0.0796(3) Uani 1 1 d . . .
C13 C 0.4543(7) 0.3738(4) 0.8547(3) 0.0337(12) Uani 1 1 d . . .
C14 C 0.5101(7) 0.3110(3) 0.8095(3) 0.0335(12) Uani 1 1 d . . .
H14 H 0.4935 0.3183 0.7623 0.040 Uiso 1 1 calc R . .
C15 C 0.5906(7) 0.2371(3) 0.8330(3) 0.0307(11) Uani 1 1 d . . .
C16 C 0.6181(8) 0.2274(3) 0.9036(3) 0.0410(12) Uani 1 1 d . . .
H16 H 0.6709 0.1782 0.9204 0.049 Uiso 1 1 calc R . .
C17 C 0.5664(9) 0.2911(4) 0.9478(3) 0.0455(15) Uani 1 1 d . . .
C18 C 0.4799(8) 0.3632(4) 0.9256(3) 0.0402(14) Uani 1 1 d . . .
H18 H 0.4398 0.4036 0.9571 0.048 Uiso 1 1 calc R . .
C19 C 0.3661(8) 0.4530(4) 0.8293(3) 0.0400(13) Uani 1 1 d . . .
C20 C 0.6434(6) 0.1698(4) 0.7802(3) 0.0372(12) Uani 1 1 d . . .

loop_
_atom_site_aniso_label
_atom_site_aniso_U_11
_atom_site_aniso_U_22
_atom_site_aniso_U_33
_atom_site_aniso_U_23
_atom_site_aniso_U_13
_atom_site_aniso_U_12
Cs1 0.03550(15) 0.03781(16) 0.03225(16) -0.00064(15) 0.00227(15) 0.00188(15)
O1 0.046(3) 0.061(3) 0.050(3) -0.028(2) -0.006(2) 0.002(2)
O2 0.055(3) 0.041(2) 0.091(4) 0.017(3) 0.009(3) 0.0111(18)
O3 0.056(3) 0.082(3) 0.041(3) 0.020(2) 0.001(3) 0.003(3)
O4 0.039(3) 0.100(4) 0.058(3) -0.015(3) -0.005(3) -0.007(3)
O5 0.072(3) 0.035(2) 0.067(3) -0.007(2) 0.018(3) -0.004(2)
O6 0.062(3) 0.063(3) 0.033(2) 0.008(2) 0.011(2) 0.013(2)
C1 0.064(4) 0.089(6) 0.028(3) -0.002(4) -0.001(3) 0.019(4)
C2 0.047(4) 0.102(6) 0.044(4) -0.038(4) -0.015(3) 0.017(4)
C3 0.055(4) 0.061(5) 0.101(7) -0.037(5) 0.007(4) -0.016(3)
C4 0.062(5) 0.039(4) 0.099(7) -0.017(4) 0.023(5) -0.007(3)
C5 0.084(6) 0.050(5) 0.146(11) 0.046(6) 0.041(7) 0.016(4)
C6 0.056(4) 0.102(7) 0.091(7) 0.067(7) 0.022(4) 0.020(5)
C7 0.055(4) 0.153(9) 0.030(4) 0.013(5) 0.000(4) 0.032(6)
C8 0.046(4) 0.153(9) 0.042(5) -0.026(5) -0.012(4) 0.023(5)
C9 0.042(4) 0.082(5) 0.072(6) -0.051(5) 0.006(4) -0.020(4)
C10 0.065(5) 0.043(4) 0.094(6) -0.038(4) 0.015(5) -0.012(4)
C11 0.060(4) 0.037(4) 0.092(6) 0.014(4) 0.015(4) 0.016(3)
C12 0.079(6) 0.070(5) 0.057(5) 0.032(4) 0.006(4) 0.011(4)
O7 0.091(4) 0.048(3) 0.061(3) -0.001(3) 0.013(3) 0.031(3)
O8 0.082(3) 0.0248(18) 0.044(3) 0.0020(17) -0.013(3) 0.004(2)
O9 0.090(4) 0.052(3) 0.040(3) 0.010(2) 0.021(3) 0.023(2)
O10 0.096(4) 0.032(2) 0.045(3) -0.002(2) -0.002(3) 0.007(2)
Br1 0.1323(8) 0.0725(5) 0.0338(4) 0.0027(3) -0.0148(5) 0.0021(6)
C13 0.037(3) 0.030(3) 0.035(3) 0.002(2) -0.003(2) -0.001(2)
C14 0.043(3) 0.030(3) 0.027(3) 0.003(2) -0.002(2) -0.005(2)
C15 0.033(3) 0.026(2) 0.033(3) 0.001(2) -0.002(2) -0.005(2)
C16 0.053(3) 0.032(2) 0.037(3) 0.008(3) -0.008(4) -0.003(3)
C17 0.060(4) 0.041(3) 0.035(3) 0.006(3) -0.006(3) -0.003(3)
C18 0.053(4) 0.032(3) 0.035(3) -0.007(2) 0.002(3) -0.007(2)
C19 0.042(3) 0.031(3) 0.047(4) -0.001(2) 0.000(3) -0.011(2)
C20 0.038(3) 0.034(3) 0.039(3) -0.001(3) 0.001(2) -0.004(3)

loop_
_atom_type_symbol
_atom_type_description
_atom_type_scat_dispersion_real
_atom_type_scat_dispersion_imag
_atom_type_scat_source
C C 0.0033 0.0016 'International Tables Vol C Tables 4.2.6.8 and 6.1.1.4'
H H 0.0000 0.0000 'International Tables Vol C Tables 4.2.6.8 and 6.1.1.4'
O O 0.0106 0.0060 'International Tables Vol C Tables 4.2.6.8 and 6.1.1.4'
Cs Cs -0.3680 2.1192 'International Tables Vol C Tables 4.2.6.8 and 6.1.1.4'
Br Br -0.2901 2.4595 'International Tables Vol C Tables 4.2.6.8 and 6.1.1.4'

loop_
_geom_angle_atom_site_label_1
_geom_angle_atom_site_label_2
_geom_angle_atom_site_label_3
_geom_angle
_geom_angle_site_symmetry_1
_geom_angle_site_symmetry_3
_geom_angle_publ_flag
O7 Cs1 O9 68.72(15) . 3_656 ?
O7 Cs1 O4 82.11(16) . . ?
O9 Cs1 O4 87.63(14) 3_656 . ?
O7 Cs1 O6 90.97(14) . . ?
O9 Cs1 O6 154.53(14) 3_656 . ?
O4 Cs1 O6 105.22(15) . . ?
O7 Cs1 O2 159.17(15) . . ?
O9 Cs1 O2 91.80(14) 3_656 . ?
O4 Cs1 O2 105.15(16) . . ?
O6 Cs1 O2 105.45(14) . . ?
O7 Cs1 O3 125.85(15) . . ?
O9 Cs1 O3 78.98(15) 3_656 . ?
O4 Cs1 O3 53.54(14) . . ?
O6 Cs1 O3 126.37(14) . . ?
O2 Cs1 O3 53.09(16) . . ?
O7 Cs1 O5 73.86(15) . . ?
O9 Cs1 O5 129.42(12) 3_656 . ?
O4 Cs1 O5 54.06(14) . . ?
O6 Cs1 O5 52.64(14) . . ?
O2 Cs1 O5 126.34(13) . . ?
O3 Cs1 O5 97.49(15) . . ?
O7 Cs1 O1 138.55(14) . . ?
O9 Cs1 O1 136.35(13) 3_656 . ?
O4 Cs1 O1 123.04(13) . . ?
O6 Cs1 O1 53.03(13) . . ?
O2 Cs1 O1 53.15(15) . . ?
O3 Cs1 O1 94.58(13) . . ?
O5 Cs1 O1 94.14(13) . . ?
O7 Cs1 O1 78.02(15) . 4_567 ?
O9 Cs1 O1 71.31(13) 3_656 4_567 ?
O4 Cs1 O1 155.11(12) . 4_567 ?
O6 Cs1 O1 90.05(13) . 4_567 ?
O2 Cs1 O1 89.04(13) . 4_567 ?
O3 Cs1 O1 130.77(14) . 4_567 ?
O5 Cs1 O1 131.70(14) . 4_567 ?
O1 Cs1 O1 81.84(6) . 4_567 ?
O7 Cs1 C6 131.1(2) . . ?
O9 Cs1 C6 68.56(17) 3_656 . ?
O4 Cs1 C6 73.5(2) . . ?
O6 Cs1 C6 135.81(17) . . ?
O2 Cs1 C6 38.9(2) . . ?
O3 Cs1 C6 21.75(18) . . ?
O5 Cs1 C6 119.02(18) . . ?
O1 Cs1 C6 89.7(2) . . ?
O1 Cs1 C6 109.11(17) 4_567 . ?
O7 Cs1 C10 62.96(18) . . ?
O9 Cs1 C10 108.08(15) 3_656 . ?
O4 Cs1 C10 37.80(19) . . ?
O6 Cs1 C10 73.44(17) . . ?
O2 Cs1 C10 133.58(18) . . ?
O3 Cs1 C10 89.26(19) . . ?
O5 Cs1 C10 21.80(16) . . ?
O1 Cs1 C10 115.01(15) . . ?
O1 Cs1 C10 136.70(17) 4_567 . ?
C6 Cs1 C10 110.5(2) . . ?
O7 Cs1 C7 104.94(18) . . ?
O9 Cs1 C7 67.64(18) 3_656 . ?
O4 Cs1 C7 39.3(2) . . ?
O6 Cs1 C7 135.09(18) . . ?
O2 Cs1 C7 72.5(2) . . ?
O3 Cs1 C7 20.91(16) . . ?
O5 Cs1 C7 91.4(2) . . ?
O1 Cs1 C7 115.07(16) . . ?
O1 Cs1 C7 133.92(18) 4_567 . ?
C6 Cs1 C7 35.5(2) . . ?
C10 Cs1 C7 77.1(2) . . ?
C2 O1 C3 112.7(6) . . ?
C2 O1 Cs1 100.5(4) . . ?
C3 O1 Cs1 102.9(4) . . ?
C2 O1 Cs1 105.0(4) . 4_467 ?
C3 O1 Cs1 102.4(4) . 4_467 ?
Cs1 O1 Cs1 133.30(14) . 4_467 ?
C5 O2 C4 114.0(6) . . ?
C5 O2 Cs1 118.6(6) . . ?
C4 O2 Cs1 122.0(5) . . ?
C7 O3 C6 109.7(7) . . ?
C7 O3 Cs1 103.6(4) . . ?
C6 O3 Cs1 101.2(4) . . ?
C9 O4 C8 113.2(7) . . ?
C9 O4 Cs1 119.2(4) . . ?
C8 O4 Cs1 121.0(5) . . ?
C11 O5 C10 115.2(6) . . ?
C11 O5 Cs1 102.3(4) . . ?
C10 O5 Cs1 99.9(4) . . ?
C1 O6 C12 114.2(6) . . ?
C1 O6 Cs1 123.1(4) . . ?
C12 O6 Cs1 119.7(4) . . ?
O6 C1 C2 107.5(6) . . ?
O1 C2 C1 112.7(6) . . ?
O1 C2 Cs1 58.2(3) . . ?
C1 C2 Cs1 89.0(4) . . ?
O1 C3 C4 110.0(6) . . ?
O1 C3 Cs1 56.1(3) . . ?
C4 C3 Cs1 87.1(4) . . ?
O2 C4 C3 107.9(6) . . ?
O2 C5 C6 112.8(7) . . ?
O3 C6 C5 109.5(7) . . ?
O3 C6 Cs1 57.0(3) . . ?
C5 C6 Cs1 88.1(5) . . ?
O3 C7 C8 107.4(6) . . ?
O3 C7 Cs1 55.5(3) . . ?
C8 C7 Cs1 87.2(4) . . ?
O4 C8 C7 108.3(6) . . ?
O4 C9 C10 110.1(6) . . ?
O5 C10 C9 111.1(6) . . ?
O5 C10 Cs1 58.3(3) . . ?
C9 C10 Cs1 87.4(4) . . ?
O5 C11 C12 109.6(6) . . ?
O5 C11 Cs1 56.6(3) . . ?
C12 C11 Cs1 87.4(4) . . ?
C11 C12 O6 112.7(7) . . ?
C19 O7 Cs1 147.3(5) . . ?
C20 O9 Cs1 139.2(4) . 3_646 ?
C14 C13 C18 119.4(5) . . ?
C14 C13 C19 121.3(5) . . ?
C18 C13 C19 119.3(5) . . ?
C13 C14 C15 121.4(5) . . ?
C14 C15 C16 119.1(5) . . ?
C14 C15 C20 118.2(5) . . ?
C16 C15 C20 122.7(5) . . ?
C17 C16 C15 119.0(5) . . ?
C16 C17 C18 122.6(6) . . ?
C16 C17 Br1 119.5(5) . . ?
C18 C17 Br1 117.8(5) . . ?
C17 C18 C13 118.3(6) . . ?
O7 C19 O8 126.5(6) . . ?
O7 C19 C13 117.7(6) . . ?
O8 C19 C13 115.8(5) . . ?
O9 C20 O10 126.8(6) . . ?
O9 C20 C15 119.5(5) . . ?
O10 C20 C15 113.7(5) . . ?

loop_
_geom_bond_atom_site_label_1
_geom_bond_atom_site_label_2
_geom_bond_distance
_geom_bond_site_symmetry_2
_geom_bond_publ_flag
Cs1 O7 2.998(5) . ?
Cs1 O9 3.053(5) 3_656 ?
Cs1 O4 3.101(5) . ?
Cs1 O6 3.107(5) . ?
Cs1 O2 3.148(4) . ?
Cs1 O3 3.206(5) . ?
Cs1 O5 3.262(5) . ?
Cs1 O1 3.275(4) . ?
Cs1 O1 3.456(5) 4_567 ?
Cs1 C6 3.749(8) . ?
Cs1 C10 3.778(7) . ?
Cs1 C7 3.783(7) . ?
O1 C2 1.400(9) . ?
O1 C3 1.420(9) . ?
O1 Cs1 3.456(5) 4_467 ?
O2 C5 1.360(12) . ?
O2 C4 1.396(10) . ?
O3 C7 1.390(9) . ?
O3 C6 1.416(10) . ?
O4 C9 1.401(10) . ?
O4 C8 1.415(10) . ?
O5 C11 1.406(10) . ?
O5 C10 1.424(9) . ?
O6 C1 1.402(8) . ?
O6 C12 1.440(10) . ?
C1 C2 1.493(12) . ?
C3 C4 1.516(13) . ?
C5 C6 1.477(14) . ?
C7 C8 1.548(14) . ?
C9 C10 1.427(12) . ?
C11 C12 1.439(12) . ?
O7 C19 1.257(8) . ?
O8 C19 1.275(7) . ?
O9 C20 1.214(7) . ?
O9 Cs1 3.053(5) 3_646 ?
O10 C20 1.286(7) . ?
Br1 C17 1.905(7) . ?
C13 C14 1.381(8) . ?
C13 C18 1.397(9) . ?
C13 C19 1.501(8) . ?
C14 C15 1.392(7) . ?
C15 C16 1.392(8) . ?
C15 C20 1.518(8) . ?
C16 C17 1.369(9) . ?
C17 C18 1.385(9) . ?
